data_4344371
loop_
_publ_author_name
'White, J.G.'
'Pinch, H.L.'

_publ_section_title
;
 The crystal structure of lithium thiochromite, Li Cr S2
;
_journal_name_full 'Inorganic Chemistry'
_journal_page_first 2581
_journal_page_last 2583
_journal_volume 9
_journal_year 1970
_chemical_formula_sum 'Cr Li S2'
_chemical_name_systematic 'Li (Cr S2)'
_space_group_IT_number 164
_symmetry_space_group_name_Hall '-P 3 2"'
_symmetry_space_group_name_H-M 'P -3 m 1'
_cell_angle_alpha 90
_cell_angle_beta 90
_cell_angle_gamma 120
_cell_formula_units_Z 1
_cell_length_a 3.456
_cell_length_b 3.456
_cell_length_c 6.02
_cell_volume 62.269
_citation_journal_id_ASTM INOCAJ
_cod_data_source_file White_INOCAJ_1970_1177.cif
_cod_data_source_block Cr1Li1S2
_cod_original_cell_volume 62.26939
_cod_original_formula_sum 'Cr1 Li1 S2'
_cod_database_code 4344371

loop_
_symmetry_equiv_pos_as_xyz
x,y,z
-y,x-y,z
-x+y,-x,z
y,x,-z
-x,-x+y,-z
x-y,-y,-z
-x,-y,-z
y,-x+y,-z
x-y,x,-z
-y,-x,z
x,x-y,z
-x+y,y,z

loop_
_atom_site_label
_atom_site_type_symbol
_atom_site_fract_x
_atom_site_fract_y
_atom_site_fract_z
_atom_site_occupancy
_atom_site_U_iso_or_equiv
Cr1 Cr+3 0 0 0 1 0.0
S1 S-2 0.3333 0.6667 0.2247 1 0.0
Li1 Li+1 0 0 0.5 1 0.0
